data_4117528
loop_
_publ_author_name
'Axel Kirste'
'Bernd Elsler'
'Gregor Schnakenburg'
'Siegfried R. Waldvogel'

_publ_contact_author_address
;      Institut f\"ur Organische Chemie
       Johannes Gutenberg-Universit\"at Mainz
       Duesbergweg 10-14
       D-55128 Mainz
       Germany
;
_publ_contact_author_email waldvogel@uni-mainz.de
_publ_contact_author_fax '049 6131 39-26777'
_publ_contact_author_name 'Waldvogel, Siegfried R.'
_publ_contact_author_phone '049 6131 39-26069'
_publ_section_title
;
 Efficient Anodic and Direct Phenol-Arene C,C Cross-Coupling: The Benign
 Role of Water or Methanol
;
_journal_name_full 'Journal of the American Chemical Society'
_journal_page_first 3571
_journal_page_last 3576
_journal_paper_doi 10.1021/ja211005g
_journal_volume 134
_journal_year 2012
_chemical_formula_moiety 'C18 H21 Br O4'
_chemical_formula_sum 'C18 H21 Br O4'
_chemical_formula_weight 381.26
_chemical_name_systematic
; 
 ? 
;
_space_group_IT_number 14
_symmetry_cell_setting monoclinic
_symmetry_space_group_name_Hall '-P 2ybc'
_symmetry_space_group_name_H-M 'P 1 21/c 1'
_atom_sites_solution_hydrogens geom
_atom_sites_solution_primary direct
_atom_sites_solution_secondary difmap
_audit_creation_method SHELXL-97
_cell_angle_alpha 90.00
_cell_angle_beta 103.418(5)
_cell_angle_gamma 90.00
_cell_formula_units_Z 4
_cell_length_a 11.075(2)
_cell_length_b 12.387(3)
_cell_length_c 12.712(3)
_cell_measurement_reflns_used 3327
_cell_measurement_temperature 123(2)
_cell_measurement_theta_max 30.15
_cell_measurement_theta_min 2.35
_cell_volume 1696.3(7)
_computing_cell_refinement 'APEX2 v2009.7-0 (Bruker AXS)'
_computing_data_collection 'HKL Denzo and Scalepack (Otwinowski & Minor 1997)'
_computing_data_reduction 'SAINT V7.66A (Bruker AXS, 2009)'
_computing_molecular_graphics 'DIAMOND (Brandenburg, 1999)'
_computing_publication_material 'SHELXL97 (Sheldrick, 1997)'
_computing_structure_refinement 'SHELXL-97 (Sheldrick, 2008)'
_computing_structure_solution 'SHELXS-97 (Sheldrick, 2008)'
_diffrn_ambient_temperature 123(2)
_diffrn_detector_area_resol_mean 9
_diffrn_measured_fraction_theta_full 0.998
_diffrn_measured_fraction_theta_max 0.998
_diffrn_measurement_device '95mm CCD camera on \k-goniostat'
_diffrn_measurement_device_type 'Nonius KappaCCD'
_diffrn_measurement_method 'CCD rotation images, thin slices'
_diffrn_radiation_monochromator 'horizonally mounted graphite crystal'
_diffrn_radiation_type MoK\a
_diffrn_radiation_wavelength 0.71073
_diffrn_reflns_av_R_equivalents 0.1154
_diffrn_reflns_av_sigmaI/netI 0.0569
_diffrn_reflns_limit_h_max 13
_diffrn_reflns_limit_h_min -14
_diffrn_reflns_limit_k_max 15
_diffrn_reflns_limit_k_min 0
_diffrn_reflns_limit_l_max 16
_diffrn_reflns_limit_l_min 0
_diffrn_reflns_number 57018
_diffrn_reflns_theta_full 27.00
_diffrn_reflns_theta_max 27.00
_diffrn_reflns_theta_min 2.75
_exptl_absorpt_coefficient_mu 2.441
_exptl_absorpt_correction_T_max 0.8287
_exptl_absorpt_correction_T_min 0.4271
_exptl_absorpt_correction_type empirical
_exptl_absorpt_process_details 'TWINABS 2009/2'
_exptl_crystal_colour yellow
_exptl_crystal_density_diffrn 1.493
_exptl_crystal_description plate
_exptl_crystal_F_000 784
_exptl_crystal_size_max 0.42
_exptl_crystal_size_mid 0.40
_exptl_crystal_size_min 0.08
_refine_diff_density_max 0.593
_refine_diff_density_min -0.815
_refine_diff_density_rms 0.100
_refine_ls_extinction_method none
_refine_ls_goodness_of_fit_ref 1.067
_refine_ls_hydrogen_treatment constr
_refine_ls_matrix_type full
_refine_ls_number_parameters 214
_refine_ls_number_reflns 3694
_refine_ls_number_restraints 0
_refine_ls_restrained_S_all 1.067
_refine_ls_R_factor_all 0.0589
_refine_ls_R_factor_gt 0.0453
_refine_ls_shift/su_max 0.001
_refine_ls_shift/su_mean 0.000
_refine_ls_structure_factor_coef Fsqd
_refine_ls_weighting_details 'calc w=1/[\s^2^(Fo^2^)+(0.0805P)^2^+0.1747P] where P=(Fo^2^+2Fc^2^)/3'
_refine_ls_weighting_scheme calc
_refine_ls_wR_factor_gt 0.1262
_refine_ls_wR_factor_ref 0.1332
_reflns_number_gt 2895
_reflns_number_total 3694
_reflns_threshold_expression >2sigma(I)
_cod_data_source_file ja211005g_si_002_6.cif
_cod_data_source_block GWAL078
_cod_original_cell_volume 1696.3(6)
_cod_original_sg_symbol_H-M 'P 21/c'
_cod_database_code 4117528

loop_
_symmetry_equiv_pos_as_xyz
'x, y, z'
'-x, y+1/2, -z+1/2'
'-x, -y, -z'
'x, -y-1/2, z-1/2'

loop_
_atom_site_label
_atom_site_type_symbol
_atom_site_fract_x
_atom_site_fract_y
_atom_site_fract_z
_atom_site_U_iso_or_equiv
_atom_site_adp_type
_atom_site_occupancy
_atom_site_symmetry_multiplicity
_atom_site_calc_flag
_atom_site_refinement_flags
C1 C 0.2554(3) 0.5759(2) 0.3441(3) 0.0234(6) Uani 1 1 d .
C2 C 0.2795(3) 0.6076(3) 0.2342(2) 0.0239(6) Uani 1 1 d .
C3 C 0.3320(3) 0.5237(3) 0.1757(2) 0.0243(6) Uani 1 1 d .
C4 C 0.3595(3) 0.4224(2) 0.2121(3) 0.0238(6) Uani 1 1 d .
C5 C 0.3348(3) 0.3904(2) 0.3169(2) 0.0244(6) Uani 1 1 d .
C6 C 0.2874(3) 0.4613(2) 0.3766(2) 0.0225(6) Uani 1 1 d .
H6A H 0.2734 0.4371 0.4437 0.027 Uiso 1 1 calc R
C7 C 0.3393(3) 0.6504(3) 0.4273(3) 0.0297(7) Uani 1 1 d .
H7A H 0.3156 0.7258 0.4107 0.036 Uiso 1 1 calc R
H7B H 0.4261 0.6399 0.4241 0.036 Uiso 1 1 calc R
H7C H 0.3296 0.6328 0.5001 0.036 Uiso 1 1 calc R
C8 C 0.4129(3) 0.3387(3) 0.1505(3) 0.0329(7) Uani 1 1 d .
H8A H 0.4249 0.3701 0.0829 0.040 Uiso 1 1 calc R
H8B H 0.3558 0.2774 0.1341 0.040 Uiso 1 1 calc R
H8C H 0.4930 0.3140 0.1943 0.040 Uiso 1 1 calc R
C9 C 0.3620(3) 0.2755(2) 0.3555(3) 0.0326(7) Uani 1 1 d .
H9A H 0.4507 0.2606 0.3645 0.039 Uiso 1 1 calc R
H9B H 0.3137 0.2255 0.3022 0.039 Uiso 1 1 calc R
H9C H 0.3391 0.2659 0.4249 0.039 Uiso 1 1 calc R
C10 C 0.1160(3) 0.5894(2) 0.3428(2) 0.0228(6) Uani 1 1 d .
C11 C 0.0292(3) 0.5398(2) 0.2610(3) 0.0247(6) Uani 1 1 d .
C12 C -0.0969(3) 0.5363(2) 0.2620(2) 0.0239(6) Uani 1 1 d .
H12A H -0.1550 0.5023 0.2048 0.029 Uiso 1 1 calc R
C13 C -0.1357(3) 0.5830(2) 0.3474(3) 0.0245(6) Uani 1 1 d .
C14 C -0.0513(3) 0.6375(2) 0.4288(2) 0.0243(6) Uani 1 1 d .
C15 C 0.0739(3) 0.6395(2) 0.4264(2) 0.0242(6) Uani 1 1 d .
H15A H 0.1316 0.6755 0.4824 0.029 Uiso 1 1 calc R
C16 C 0.0054(4) 0.4138(3) 0.1146(3) 0.0453(10) Uani 1 1 d .
H16A H -0.0665 0.4459 0.0647 0.054 Uiso 1 1 calc R
H16B H -0.0231 0.3612 0.1611 0.054 Uiso 1 1 calc R
H16C H 0.0580 0.3775 0.0732 0.054 Uiso 1 1 calc R
C17 C -0.3370(3) 0.5035(3) 0.2932(3) 0.0345(8) Uani 1 1 d .
H17A H -0.2971 0.4324 0.2997 0.041 Uiso 1 1 calc R
H17B H -0.3547 0.5271 0.2175 0.041 Uiso 1 1 calc R
H17C H -0.4148 0.4989 0.3172 0.041 Uiso 1 1 calc R
C18 C -0.0159(3) 0.7240(3) 0.6015(2) 0.0290(7) Uani 1 1 d .
H18A H 0.0298 0.7862 0.5829 0.035 Uiso 1 1 calc R
H18B H 0.0427 0.6664 0.6315 0.035 Uiso 1 1 calc R
H18C H -0.0619 0.7457 0.6553 0.035 Uiso 1 1 calc R
O1 O 0.2605(2) 0.69968(18) 0.20067(19) 0.0339(5) Uani 1 1 d .
O2 O 0.0742(2) 0.49557(19) 0.17907(17) 0.0296(5) Uani 1 1 d .
O3 O -0.2559(2) 0.57979(17) 0.35920(18) 0.0273(5) Uani 1 1 d .
O4 O -0.1007(2) 0.68572(18) 0.50673(18) 0.0290(5) Uani 1 1 d .
Br Br 0.35595(3) 0.56992(3) 0.03919(3) 0.03397(15) Uani 1 1 d .

loop_
_atom_site_aniso_label
_atom_site_aniso_U_11
_atom_site_aniso_U_22
_atom_site_aniso_U_33
_atom_site_aniso_U_23
_atom_site_aniso_U_13
_atom_site_aniso_U_12
C1 0.0186(14) 0.0237(15) 0.0275(16) -0.0016(12) 0.0047(12) 0.0006(11)
C2 0.0192(14) 0.0241(15) 0.0264(15) 0.0044(12) 0.0016(12) 0.0004(12)
C3 0.0195(14) 0.0305(16) 0.0236(14) 0.0008(12) 0.0062(12) -0.0018(12)
C4 0.0220(14) 0.0220(15) 0.0263(15) -0.0025(12) 0.0032(12) -0.0028(12)
C5 0.0219(14) 0.0239(15) 0.0257(15) 0.0010(12) 0.0022(12) 0.0016(12)
C6 0.0199(14) 0.0240(14) 0.0224(14) 0.0022(11) 0.0025(11) -0.0010(12)
C7 0.0232(15) 0.0286(17) 0.0357(18) -0.0084(14) 0.0039(13) -0.0041(13)
C8 0.0352(18) 0.0296(17) 0.0372(18) -0.0040(14) 0.0149(15) -0.0001(14)
C9 0.0379(18) 0.0254(17) 0.0326(17) 0.0027(13) 0.0044(14) 0.0045(14)
C10 0.0202(14) 0.0225(15) 0.0254(15) 0.0024(11) 0.0050(12) -0.0003(11)
C11 0.0283(16) 0.0194(14) 0.0271(16) -0.0032(12) 0.0082(13) 0.0007(12)
C12 0.0225(14) 0.0235(14) 0.0245(15) -0.0004(12) 0.0028(12) -0.0028(12)
C13 0.0227(15) 0.0229(15) 0.0275(16) 0.0011(12) 0.0052(12) 0.0000(12)
C14 0.0256(15) 0.0177(14) 0.0299(16) -0.0004(11) 0.0071(12) 0.0014(11)
C15 0.0249(15) 0.0213(15) 0.0256(15) -0.0032(11) 0.0045(12) -0.0022(12)
C16 0.051(2) 0.045(2) 0.043(2) -0.0228(17) 0.0177(18) -0.0187(18)
C17 0.0244(16) 0.0365(19) 0.0406(19) -0.0002(15) 0.0032(14) -0.0069(14)
C18 0.0348(17) 0.0257(16) 0.0262(15) -0.0005(12) 0.0066(13) 0.0021(13)
O1 0.0331(12) 0.0245(12) 0.0446(14) 0.0075(10) 0.0098(11) 0.0018(10)
O2 0.0254(11) 0.0330(12) 0.0303(12) -0.0112(10) 0.0065(9) -0.0046(9)
O3 0.0197(10) 0.0315(12) 0.0309(12) -0.0034(9) 0.0061(9) -0.0029(9)
O4 0.0258(11) 0.0324(12) 0.0305(12) -0.0111(9) 0.0098(9) -0.0016(9)
Br 0.0358(2) 0.0399(2) 0.0280(2) 0.00668(13) 0.01103(14) -0.00411(15)

loop_
_atom_type_symbol
_atom_type_description
_atom_type_scat_dispersion_real
_atom_type_scat_dispersion_imag
_atom_type_scat_source
C C 0.0033 0.0016 'International Tables Vol C Tables 4.2.6.8 and 6.1.1.4'
H H 0.0000 0.0000 'International Tables Vol C Tables 4.2.6.8 and 6.1.1.4'
O O 0.0106 0.0060 'International Tables Vol C Tables 4.2.6.8 and 6.1.1.4'
Br Br -0.2901 2.4595 'International Tables Vol C Tables 4.2.6.8 and 6.1.1.4'

loop_
_geom_angle_atom_site_label_1
_geom_angle_atom_site_label_2
_geom_angle_atom_site_label_3
_geom_angle
C6 C1 C2 114.4(3)
C6 C1 C7 108.2(2)
C2 C1 C7 105.5(2)
C6 C1 C10 106.1(2)
C2 C1 C10 110.3(2)
C7 C1 C10 112.6(3)
O1 C2 C3 122.7(3)
O1 C2 C1 120.4(3)
C3 C2 C1 116.9(3)
C4 C3 C2 124.6(3)
C4 C3 Br 121.7(2)
C2 C3 Br 113.8(2)
C3 C4 C5 119.1(3)
C3 C4 C8 123.3(3)
C5 C4 C8 117.6(3)
C6 C5 C4 120.9(3)
C6 C5 C9 120.3(3)
C4 C5 C9 118.8(3)
C5 C6 C1 124.2(3)
C5 C6 H6A 117.9
C1 C6 H6A 117.9
C1 C7 H7A 109.5
C1 C7 H7B 109.5
H7A C7 H7B 109.5
C1 C7 H7C 109.5
H7A C7 H7C 109.5
H7B C7 H7C 109.5
C4 C8 H8A 109.5
C4 C8 H8B 109.5
H8A C8 H8B 109.5
C4 C8 H8C 109.5
H8A C8 H8C 109.5
H8B C8 H8C 109.5
C5 C9 H9A 109.5
C5 C9 H9B 109.5
H9A C9 H9B 109.5
C5 C9 H9C 109.5
H9A C9 H9C 109.5
H9B C9 H9C 109.5
C11 C10 C15 118.0(3)
C11 C10 C1 118.5(3)
C15 C10 C1 123.1(3)
O2 C11 C10 115.9(3)
O2 C11 C12 122.3(3)
C10 C11 C12 121.9(3)
C13 C12 C11 119.1(3)
C13 C12 H12A 120.5
C11 C12 H12A 120.5
O3 C13 C12 124.0(3)
O3 C13 C14 115.6(3)
C12 C13 C14 120.4(3)
O4 C14 C15 124.9(3)
O4 C14 C13 115.7(3)
C15 C14 C13 119.4(3)
C14 C15 C10 121.1(3)
C14 C15 H15A 119.5
C10 C15 H15A 119.5
O2 C16 H16A 109.5
O2 C16 H16B 109.5
H16A C16 H16B 109.5
O2 C16 H16C 109.5
H16A C16 H16C 109.5
H16B C16 H16C 109.5
O3 C17 H17A 109.5
O3 C17 H17B 109.5
H17A C17 H17B 109.5
O3 C17 H17C 109.5
H17A C17 H17C 109.5
H17B C17 H17C 109.5
O4 C18 H18A 109.5
O4 C18 H18B 109.5
H18A C18 H18B 109.5
O4 C18 H18C 109.5
H18A C18 H18C 109.5
H18B C18 H18C 109.5
C11 O2 C16 119.1(3)
C13 O3 C17 116.5(2)
C14 O4 C18 117.3(2)

loop_
_geom_bond_atom_site_label_1
_geom_bond_atom_site_label_2
_geom_bond_distance
C1 C6 1.498(4)
C1 C2 1.533(4)
C1 C7 1.542(4)
C1 C10 1.548(4)
C2 O1 1.219(4)
C2 C3 1.474(4)
C3 C4 1.347(4)
C3 Br 1.903(3)
C4 C5 1.475(4)
C4 C8 1.501(4)
C5 C6 1.345(4)
C5 C9 1.513(4)
C6 H6A 0.9500
C7 H7A 0.9800
C7 H7B 0.9800
C7 H7C 0.9800
C8 H8A 0.9800
C8 H8B 0.9800
C8 H8C 0.9800
C9 H9A 0.9800
C9 H9B 0.9800
C9 H9C 0.9800
C10 C11 1.384(4)
C10 C15 1.402(4)
C11 O2 1.369(4)
C11 C12 1.400(4)
C12 C13 1.384(4)
C12 H12A 0.9500
C13 O3 1.374(4)
C13 C14 1.397(4)
C14 O4 1.374(4)
C14 C15 1.394(4)
C15 H15A 0.9500
C16 O2 1.410(4)
C16 H16A 0.9800
C16 H16B 0.9800
C16 H16C 0.9800
C17 O3 1.434(4)
C17 H17A 0.9800
C17 H17B 0.9800
C17 H17C 0.9800
C18 O4 1.426(4)
C18 H18A 0.9800
C18 H18B 0.9800
C18 H18C 0.9800

loop_
_geom_torsion_atom_site_label_1
_geom_torsion_atom_site_label_2
_geom_torsion_atom_site_label_3
_geom_torsion_atom_site_label_4
_geom_torsion
C6 C1 C2 O1 -177.8(3)
C7 C1 C2 O1 -59.1(4)
C10 C1 C2 O1 62.7(4)
C6 C1 C2 C3 -0.9(4)
C7 C1 C2 C3 117.9(3)
C10 C1 C2 C3 -120.3(3)
O1 C2 C3 C4 177.0(3)
C1 C2 C3 C4 0.1(4)
O1 C2 C3 Br -4.2(4)
C1 C2 C3 Br 179.0(2)
C2 C3 C4 C5 0.9(5)
Br C3 C4 C5 -177.9(2)
C2 C3 C4 C8 -180.0(3)
Br C3 C4 C8 1.2(4)
C3 C4 C5 C6 -1.1(5)
C8 C4 C5 C6 179.8(3)
C3 C4 C5 C9 178.0(3)
C8 C4 C5 C9 -1.2(4)
C4 C5 C6 C1 0.2(5)
C9 C5 C6 C1 -178.8(3)
C2 C1 C6 C5 0.7(4)
C7 C1 C6 C5 -116.5(3)
C10 C1 C6 C5 122.5(3)
C6 C1 C10 C11 -71.6(3)
C2 C1 C10 C11 52.8(4)
C7 C1 C10 C11 170.3(3)
C6 C1 C10 C15 101.4(3)
C2 C1 C10 C15 -134.2(3)
C7 C1 C10 C15 -16.7(4)
C15 C10 C11 O2 177.6(3)
C1 C10 C11 O2 -9.1(4)
C15 C10 C11 C12 -1.8(5)
C1 C10 C11 C12 171.5(3)
O2 C11 C12 C13 -179.9(3)
C10 C11 C12 C13 -0.5(5)
C11 C12 C13 O3 -176.8(3)
C11 C12 C13 C14 3.1(5)
O3 C13 C14 O4 -3.4(4)
C12 C13 C14 O4 176.6(3)
O3 C13 C14 C15 176.5(3)
C12 C13 C14 C15 -3.4(4)
O4 C14 C15 C10 -179.0(3)
C13 C14 C15 C10 1.1(5)
C11 C10 C15 C14 1.5(5)
C1 C10 C15 C14 -171.5(3)
C10 C11 O2 C16 158.2(3)
C12 C11 O2 C16 -22.4(5)
C12 C13 O3 C17 14.7(4)
C14 C13 O3 C17 -165.2(3)
C15 C14 O4 C18 -11.7(4)
C13 C14 O4 C18 168.3(3)
